data_1504279
loop_
_publ_author_name
'Magauer, Thomas'
'Mulzer, Johann'
'Tiefenbacher, Konrad'

_publ_section_title
;
 Total syntheses of (+)-echinopine A and B: determination of absolute
 stereochemistry.
;
_journal_issue 22
_journal_name_full 'Organic letters'
_journal_page_first 5306
_journal_page_last 5309
_journal_paper_doi 10.1021/ol902263k
_journal_volume 11
_journal_year 2009
_chemical_absolute_configuration unk
_chemical_formula_moiety 'C15 H20 O2'
_chemical_formula_sum 'C15 H20 O2'
_chemical_formula_weight 232.31
_chemical_name_systematic
; 
 ? 
;
_space_group_IT_number 154
_symmetry_cell_setting trigonal
_symmetry_space_group_name_Hall 'P 32 2"'
_symmetry_space_group_name_H-M 'P 32 2 1'
_atom_sites_solution_hydrogens geom
_atom_sites_solution_primary direct
_atom_sites_solution_secondary difmap
_audit_creation_method SHELXL-97
_cell_angle_alpha 90.00
_cell_angle_beta 90.00
_cell_angle_gamma 120.00
_cell_formula_units_Z 6
_cell_length_a 7.680(3)
_cell_length_b 7.680(3)
_cell_length_c 37.274(19)
_cell_measurement_reflns_used 611
_cell_measurement_temperature 120(2)
_cell_measurement_theta_max 19.54
_cell_measurement_theta_min 4.85
_cell_volume 1904.0(14)
_computing_structure_refinement 'SHELXL-97 (Sheldrick, 1997)'
_computing_structure_solution 'SHELXS-97 (Sheldrick, 1990)'
_diffrn_ambient_temperature 120(2)
_diffrn_measured_fraction_theta_full 0.994
_diffrn_measured_fraction_theta_max 0.994
_diffrn_radiation_monochromator graphite
_diffrn_radiation_source 'fine-focus sealed tube'
_diffrn_radiation_type MoK\a
_diffrn_radiation_wavelength 0.71073
_diffrn_reflns_av_R_equivalents 0.1030
_diffrn_reflns_av_sigmaI/netI 0.0772
_diffrn_reflns_limit_h_max 9
_diffrn_reflns_limit_h_min -9
_diffrn_reflns_limit_k_max 9
_diffrn_reflns_limit_k_min -9
_diffrn_reflns_limit_l_max 45
_diffrn_reflns_limit_l_min -45
_diffrn_reflns_number 11625
_diffrn_reflns_theta_full 25.49
_diffrn_reflns_theta_max 25.49
_diffrn_reflns_theta_min 3.76
_exptl_absorpt_coefficient_mu 0.079
_exptl_absorpt_correction_T_max 0.9996
_exptl_absorpt_correction_T_min 0.9806
_exptl_absorpt_correction_type multi-scan
_exptl_absorpt_process_details SADABS
_exptl_crystal_colour colorless
_exptl_crystal_density_diffrn 1.216
_exptl_crystal_density_method 'not measured'
_exptl_crystal_description plate
_exptl_crystal_F_000 756
_exptl_crystal_size_max 0.25
_exptl_crystal_size_mid 0.20
_exptl_crystal_size_min 0.01
_refine_diff_density_max 0.234
_refine_diff_density_min -0.259
_refine_diff_density_rms 0.052
_refine_ls_abs_structure_details 'Flack H D (1983), Acta Cryst. A39, 876-881'
_refine_ls_abs_structure_Flack 0(3)
_refine_ls_extinction_method none
_refine_ls_goodness_of_fit_ref 1.027
_refine_ls_hydrogen_treatment mixed
_refine_ls_matrix_type full
_refine_ls_number_parameters 160
_refine_ls_number_reflns 2370
_refine_ls_number_restraints 2
_refine_ls_restrained_S_all 1.026
_refine_ls_R_factor_all 0.0976
_refine_ls_R_factor_gt 0.0713
_refine_ls_shift/su_max 0.000
_refine_ls_shift/su_mean 0.000
_refine_ls_structure_factor_coef Fsqd
_refine_ls_weighting_details 'calc w=1/[\s^2^(Fo^2^)+(0.0616P)^2^+1.5684P] where P=(Fo^2^+2Fc^2^)/3'
_refine_ls_weighting_scheme calc
_refine_ls_wR_factor_gt 0.1545
_refine_ls_wR_factor_ref 0.1635
_reflns_number_gt 1767
_reflns_number_total 2370
_reflns_threshold_expression >2sigma(I)
_cod_data_source_file ol902263k_si_001.cif
_cod_data_source_block thma261
_cod_original_sg_symbol_H-M P3221
_cod_database_code 1504279

loop_
_symmetry_equiv_pos_as_xyz
'x, y, z'
'-y, x-y, z+2/3'
'-x+y, -x, z+1/3'
'x-y, -y, -z+1/3'
'-x, -x+y, -z+2/3'
'y, x, -z'

loop_
_atom_site_label
_atom_site_type_symbol
_atom_site_fract_x
_atom_site_fract_y
_atom_site_fract_z
_atom_site_U_iso_or_equiv
_atom_site_adp_type
_atom_site_occupancy
_atom_site_symmetry_multiplicity
_atom_site_calc_flag
_atom_site_refinement_flags
O1 O 0.1891(4) -0.1566(4) 0.32130(8) 0.0381(7) Uani 1 1 d D
H100 H 0.067(6) -0.200(10) 0.3344(18) 0.046 Uiso 0.50 1 d PD
O2 O 0.1944(4) 0.1364(4) 0.32569(8) 0.0429(8) Uani 1 1 d D
H200 H 0.071(6) 0.057(10) 0.3385(17) 0.051 Uiso 0.50 1 d PD
C1 C 0.4140(5) 0.2254(6) 0.24228(10) 0.0318(9) Uani 1 1 d .
H1 H 0.2639 0.1494 0.2436 0.038 Uiso 1 1 calc R
C2 C 0.4806(6) 0.2101(6) 0.20442(10) 0.0372(9) Uani 1 1 d .
H2A H 0.4945 0.3224 0.1893 0.045 Uiso 1 1 calc R
H2B H 0.3822 0.0814 0.1931 0.045 Uiso 1 1 calc R
C3 C 0.6857(6) 0.2217(6) 0.20927(10) 0.0369(9) Uani 1 1 d .
H3 H 0.7035 0.1386 0.1905 0.044 Uiso 1 1 calc R
C4 C 0.8728(6) 0.4341(6) 0.21049(11) 0.0381(10) Uani 1 1 d .
H4 H 0.9372 0.4664 0.1862 0.046 Uiso 1 1 calc R
C5 C 0.8287(6) 0.5971(5) 0.22105(11) 0.0353(9) Uani 1 1 d .
C6 C 0.7225(6) 0.5783(5) 0.25609(10) 0.0343(9) Uani 1 1 d .
H6A H 0.7560 0.7141 0.2643 0.041 Uiso 1 1 calc R
H6B H 0.7731 0.5207 0.2743 0.041 Uiso 1 1 calc R
C7 C 0.4940(6) 0.4465(6) 0.25355(11) 0.0362(9) Uani 1 1 d .
H7A H 0.4442 0.5087 0.2361 0.043 Uiso 1 1 calc R
H7B H 0.4358 0.4470 0.2772 0.043 Uiso 1 1 calc R
C8 C 0.8771(6) 0.7548(6) 0.19970(12) 0.0451(11) Uani 1 1 d .
H8A H 0.9408 0.7657 0.1773 0.054 Uiso 1 1 calc R
H8B H 0.8477 0.8560 0.2069 0.054 Uiso 1 1 calc R
C9 C 0.4983(5) 0.1251(5) 0.26595(9) 0.0273(8) Uani 1 1 d .
C10 C 0.6772(6) 0.1350(5) 0.24608(10) 0.0318(9) Uani 1 1 d .
C11 C 0.4903(6) -0.0682(5) 0.25300(11) 0.0364(9) Uani 1 1 d .
H11A H 0.4994 -0.1568 0.2713 0.044 Uiso 1 1 calc R
H11B H 0.4025 -0.1393 0.2323 0.044 Uiso 1 1 calc R
C12 C 0.8873(5) 0.2203(6) 0.26063(13) 0.0428(10) Uani 1 1 d .
H12A H 0.9349 0.1226 0.2581 0.051 Uiso 1 1 calc R
H12B H 0.8931 0.2568 0.2862 0.051 Uiso 1 1 calc R
C13 C 1.0152(6) 0.4099(7) 0.23726(14) 0.0554(13) Uani 1 1 d .
H13A H 1.1184 0.3951 0.2239 0.067 Uiso 1 1 calc R
H13B H 1.0843 0.5304 0.2527 0.067 Uiso 1 1 calc R
C14 C 0.4951(5) 0.1448(5) 0.30646(9) 0.0298(8) Uani 1 1 d .
H14A H 0.5717 0.0875 0.3179 0.036 Uiso 1 1 calc R
H14B H 0.5586 0.2884 0.3132 0.036 Uiso 1 1 calc R
C15 C 0.2799(5) 0.0337(5) 0.31911(9) 0.0296(8) Uani 1 1 d .

loop_
_atom_site_aniso_label
_atom_site_aniso_U_11
_atom_site_aniso_U_22
_atom_site_aniso_U_33
_atom_site_aniso_U_23
_atom_site_aniso_U_13
_atom_site_aniso_U_12
O1 0.0285(15) 0.0246(14) 0.0566(18) 0.0091(12) 0.0090(13) 0.0099(13)
O2 0.0312(16) 0.0289(15) 0.070(2) -0.0019(14) 0.0132(14) 0.0160(14)
C1 0.0178(18) 0.034(2) 0.041(2) 0.0040(17) -0.0013(16) 0.0108(17)
C2 0.036(2) 0.030(2) 0.042(2) -0.0022(17) -0.0067(18) 0.0135(19)
C3 0.042(2) 0.030(2) 0.040(2) -0.0006(18) 0.0085(18) 0.0196(19)
C4 0.031(2) 0.028(2) 0.055(3) 0.0081(18) 0.0152(18) 0.0136(17)
C5 0.033(2) 0.0216(19) 0.048(2) 0.0053(17) 0.0037(18) 0.0112(17)
C6 0.040(2) 0.0214(19) 0.042(2) 0.0019(16) 0.0027(18) 0.0165(17)
C7 0.032(2) 0.034(2) 0.048(2) 0.0078(19) 0.0039(18) 0.0202(18)
C8 0.045(3) 0.031(2) 0.064(3) 0.012(2) 0.016(2) 0.022(2)
C9 0.0236(18) 0.0171(17) 0.040(2) 0.0001(15) 0.0027(15) 0.0093(15)
C10 0.0301(19) 0.0215(19) 0.047(2) 0.0021(17) 0.0056(17) 0.0150(16)
C11 0.033(2) 0.024(2) 0.049(2) 0.0003(18) 0.0054(18) 0.0119(17)
C12 0.026(2) 0.035(2) 0.071(3) 0.011(2) 0.0050(19) 0.0179(19)
C13 0.025(2) 0.048(3) 0.096(4) 0.029(3) 0.016(2) 0.020(2)
C14 0.0281(19) 0.0238(19) 0.040(2) 0.0018(16) -0.0015(17) 0.0148(16)
C15 0.029(2) 0.028(2) 0.036(2) -0.0012(16) -0.0014(16) 0.0175(17)

loop_
_atom_type_symbol
_atom_type_description
_atom_type_scat_dispersion_real
_atom_type_scat_dispersion_imag
_atom_type_scat_source
C C 0.0033 0.0016 'International Tables Vol C Tables 4.2.6.8 and 6.1.1.4'
H H 0.0000 0.0000 'International Tables Vol C Tables 4.2.6.8 and 6.1.1.4'
O O 0.0106 0.0060 'International Tables Vol C Tables 4.2.6.8 and 6.1.1.4'

loop_
_geom_angle_atom_site_label_1
_geom_angle_atom_site_label_2
_geom_angle_atom_site_label_3
_geom_angle
C15 O1 H100 108(4)
C15 O2 H200 111(5)
C9 C1 C2 104.8(3)
C9 C1 C7 111.3(3)
C2 C1 C7 111.8(3)
C9 C1 H1 109.6
C2 C1 H1 109.6
C7 C1 H1 109.6
C1 C2 C3 105.0(3)
C1 C2 H2A 110.7
C3 C2 H2A 110.7
C1 C2 H2B 110.7
C3 C2 H2B 110.7
H2A C2 H2B 108.8
C10 C3 C2 105.2(3)
C10 C3 C4 104.5(3)
C2 C3 C4 116.6(3)
C10 C3 H3 110.0
C2 C3 H3 110.0
C4 C3 H3 110.0
C5 C4 C3 114.2(3)
C5 C4 C13 113.3(4)
C3 C4 C13 103.3(3)
C5 C4 H4 108.6
C3 C4 H4 108.6
C13 C4 H4 108.6
C8 C5 C4 121.5(4)
C8 C5 C6 119.6(3)
C4 C5 C6 118.9(3)
C5 C6 C7 113.4(3)
C5 C6 H6A 108.9
C7 C6 H6A 108.9
C5 C6 H6B 108.9
C7 C6 H6B 108.9
H6A C6 H6B 107.7
C6 C7 C1 115.9(3)
C6 C7 H7A 108.3
C1 C7 H7A 108.3
C6 C7 H7B 108.3
C1 C7 H7B 108.3
H7A C7 H7B 107.4
C5 C8 H8A 120.0
C5 C8 H8B 120.0
H8A C8 H8B 120.0
C1 C9 C14 119.8(3)
C1 C9 C10 107.1(3)
C14 C9 C10 122.4(3)
C1 C9 C11 119.3(3)
C14 C9 C11 114.5(3)
C10 C9 C11 59.7(2)
C12 C10 C3 109.5(3)
C12 C10 C11 129.8(3)
C3 C10 C11 114.6(3)
C12 C10 C9 126.0(3)
C3 C10 C9 107.5(3)
C11 C10 C9 60.3(2)
C10 C11 C9 60.0(2)
C10 C11 H11A 117.8
C9 C11 H11A 117.8
C10 C11 H11B 117.8
C9 C11 H11B 117.8
H11A C11 H11B 114.9
C10 C12 C13 104.1(3)
C10 C12 H12A 110.9
C13 C12 H12A 110.9
C10 C12 H12B 110.9
C13 C12 H12B 110.9
H12A C12 H12B 109.0
C12 C13 C4 108.6(3)
C12 C13 H13A 110.0
C4 C13 H13A 110.0
C12 C13 H13B 110.0
C4 C13 H13B 110.0
H13A C13 H13B 108.4
C15 C14 C9 108.8(3)
C15 C14 H14A 109.9
C9 C14 H14A 109.9
C15 C14 H14B 109.9
C9 C14 H14B 109.9
H14A C14 H14B 108.3
O1 C15 O2 122.9(3)
O1 C15 C14 119.2(3)
O2 C15 C14 117.9(3)

loop_
_geom_bond_atom_site_label_1
_geom_bond_atom_site_label_2
_geom_bond_distance
O1 C15 1.269(4)
O1 H100 0.9600(12)
O2 C15 1.276(4)
O2 H200 0.9600(13)
C1 C9 1.513(5)
C1 C2 1.525(5)
C1 C7 1.548(5)
C1 H1 1.0000
C2 C3 1.544(5)
C2 H2A 0.9900
C2 H2B 0.9900
C3 C10 1.512(5)
C3 C4 1.544(5)
C3 H3 1.0000
C4 C5 1.504(5)
C4 C13 1.558(6)
C4 H4 1.0000
C5 C8 1.337(5)
C5 C6 1.508(5)
C6 C7 1.529(5)
C6 H6A 0.9900
C6 H6B 0.9900
C7 H7A 0.9900
C7 H7B 0.9900
C8 H8A 0.9500
C8 H8B 0.9500
C9 C14 1.519(5)
C9 C10 1.529(5)
C9 C11 1.533(5)
C10 C12 1.506(5)
C10 C11 1.524(5)
C11 H11A 0.9900
C11 H11B 0.9900
C12 C13 1.553(6)
C12 H12A 0.9900
C12 H12B 0.9900
C13 H13A 0.9900
C13 H13B 0.9900
C14 C15 1.507(5)
C14 H14A 0.9900
C14 H14B 0.9900

loop_
_geom_torsion_atom_site_label_1
_geom_torsion_atom_site_label_2
_geom_torsion_atom_site_label_3
_geom_torsion_atom_site_label_4
_geom_torsion
C9 C1 C2 C3 -32.3(4)
C7 C1 C2 C3 88.4(4)
C1 C2 C3 C10 28.9(4)
C1 C2 C3 C4 -86.4(4)
C10 C3 C4 C5 -93.1(4)
C2 C3 C4 C5 22.6(5)
C10 C3 C4 C13 30.3(4)
C2 C3 C4 C13 146.0(4)
C3 C4 C5 C8 -122.3(4)
C13 C4 C5 C8 119.8(4)
C3 C4 C5 C6 56.0(5)
C13 C4 C5 C6 -61.9(4)
C8 C5 C6 C7 95.3(4)
C4 C5 C6 C7 -83.1(4)
C5 C6 C7 C1 60.7(4)
C9 C1 C7 C6 53.3(4)
C2 C1 C7 C6 -63.5(4)
C2 C1 C9 C14 168.9(3)
C7 C1 C9 C14 47.8(4)
C2 C1 C9 C10 23.5(4)
C7 C1 C9 C10 -97.5(3)
C2 C1 C9 C11 -40.9(4)
C7 C1 C9 C11 -161.9(3)
C2 C3 C10 C12 -154.3(3)
C4 C3 C10 C12 -30.9(4)
C2 C3 C10 C11 50.3(4)
C4 C3 C10 C11 173.7(3)
C2 C3 C10 C9 -14.4(4)
C4 C3 C10 C9 109.0(3)
C1 C9 C10 C12 125.9(4)
C14 C9 C10 C12 -18.3(5)
C11 C9 C10 C12 -119.8(4)
C1 C9 C10 C3 -5.6(4)
C14 C9 C10 C3 -149.8(3)
C11 C9 C10 C3 108.8(3)
C1 C9 C10 C11 -114.3(3)
C14 C9 C10 C11 101.4(4)
C12 C10 C11 C9 113.9(5)
C3 C10 C11 C9 -96.9(3)
C1 C9 C11 C10 93.7(4)
C14 C9 C11 C10 -114.6(3)
C3 C10 C12 C13 17.7(4)
C11 C10 C12 C13 168.1(4)
C9 C10 C12 C13 -113.0(4)
C10 C12 C13 C4 2.2(5)
C5 C4 C13 C12 103.8(4)
C3 C4 C13 C12 -20.2(5)
C1 C9 C14 C15 67.3(4)
C10 C9 C14 C15 -152.8(3)
C11 C9 C14 C15 -84.3(4)
C9 C14 C15 O1 77.3(4)
C9 C14 C15 O2 -99.7(4)
